data_2238129
loop_
_publ_author_name
'Bozkurt, Nihat'
'Dilek, Nefise'
'\,Caylak Deliba\,s, Nagihan'
'Necefo\(glu, Hacali'
'H\"okelek, Tuncer'

_publ_section_title
;
 Di-\m-nicotinamide-\k^2^<i>N</i>^1^:<i>O</i>;\k^2^<i>O</i>:<i>N</i>^1^-bis[aquabis(3-chlorobenzoato-\k^2^<i>O</i>,<i>O</i>')cadmium]
;
_journal_coeditor_code BQ2387
_journal_issue 7
_journal_name_full 'Acta Crystallographica Section E'
_journal_page_first m389
_journal_page_last m390
_journal_paper_doi 10.1107/S1600536813015948
_journal_volume 69
_journal_year 2013
_chemical_formula_iupac '[Cd2 (C7 H4 Cl O2)4 (C6 H6 N2 O)2 (H2 O)2]'
_chemical_formula_moiety 'C40 H32 Cd2 Cl4 N4 O12'
_chemical_formula_sum 'C40 H32 Cd2 Cl4 N4 O12'
_chemical_formula_weight 1127.32
_chemical_name_systematic
Di-\m-nicotinamide-\k^2^<i>N</i>^1^:<i>O</i>;\k^2^<i>O</i>:<i>N</i>^1^-bis[aquabis(3-chlorobenzoato-\k^2^<i>O</i>,<i>O</i>')cadmium]
_space_group_IT_number 2
_symmetry_cell_setting triclinic
_symmetry_space_group_name_Hall '-P 1'
_symmetry_space_group_name_H-M 'P -1'
_atom_sites_solution_hydrogens geom
_atom_sites_solution_primary direct
_atom_sites_solution_secondary difmap
_audit_creation_method SHELXL-97
_cell_angle_alpha 66.878(2)
_cell_angle_beta 78.678(3)
_cell_angle_gamma 83.222(3)
_cell_formula_units_Z 1
_cell_length_a 7.5835(2)
_cell_length_b 12.3652(3)
_cell_length_c 12.4893(3)
_cell_measurement_reflns_used 9868
_cell_measurement_temperature 296(2)
_cell_measurement_theta_max 28.37
_cell_measurement_theta_min 2.74
_cell_volume 1055.01(5)
_computing_cell_refinement '<i>SAINT</i> (Bruker, 2012)'
_computing_data_collection '<i>APEX2</i> (Bruker, 2012)'
_computing_data_reduction '<i>SAINT</i> (Bruker, 2012)'
_computing_molecular_graphics '<i>ORTEP-3 for Windows</i> (Farrugia, 2012)'
_computing_publication_material 'WinGX (Farrugia, 2012) and PLATON (Spek, 2009)'
_computing_structure_refinement '<i>SHELXL97</i> (Sheldrick, 2008)'
_computing_structure_solution '<i>SHELXS97</i> (Sheldrick, 2008)'
_diffrn_ambient_temperature 296(2)
_diffrn_measured_fraction_theta_full 0.999
_diffrn_measured_fraction_theta_max 0.999
_diffrn_measurement_device_type 'Bruker SMART BREEZE CCD'
_diffrn_measurement_method '\f and \w scans'
_diffrn_radiation_monochromator graphite
_diffrn_radiation_source 'fine-focus sealed tube'
_diffrn_radiation_type MoK\a
_diffrn_radiation_wavelength 0.71073
_diffrn_reflns_av_R_equivalents 0.0195
_diffrn_reflns_av_sigmaI/netI 0.0154
_diffrn_reflns_limit_h_max 9
_diffrn_reflns_limit_h_min -9
_diffrn_reflns_limit_k_max 15
_diffrn_reflns_limit_k_min -15
_diffrn_reflns_limit_l_max 13
_diffrn_reflns_limit_l_min -15
_diffrn_reflns_number 18369
_diffrn_reflns_theta_full 26.37
_diffrn_reflns_theta_max 26.37
_diffrn_reflns_theta_min 1.79
_exptl_absorpt_coefficient_mu 1.329
_exptl_absorpt_correction_T_max 0.853
_exptl_absorpt_correction_T_min 0.689
_exptl_absorpt_correction_type multi-scan
_exptl_absorpt_process_details '(<i>SADABS</i>; Bruker, 2012)'
_exptl_crystal_colour colorless
_exptl_crystal_density_diffrn 1.774
_exptl_crystal_density_method 'not measured'
_exptl_crystal_description block
_exptl_crystal_F_000 560
_exptl_crystal_size_max 0.38
_exptl_crystal_size_mid 0.24
_exptl_crystal_size_min 0.12
_refine_diff_density_max 0.502
_refine_diff_density_min -0.311
_refine_ls_extinction_method none
_refine_ls_goodness_of_fit_ref 1.092
_refine_ls_hydrogen_treatment mixed
_refine_ls_matrix_type full
_refine_ls_number_parameters 296
_refine_ls_number_reflns 4310
_refine_ls_number_restraints 103
_refine_ls_restrained_S_all 1.085
_refine_ls_R_factor_all 0.0208
_refine_ls_R_factor_gt 0.0198
_refine_ls_shift/su_max 0.002
_refine_ls_shift/su_mean 0.000
_refine_ls_structure_factor_coef Fsqd
_refine_ls_weighting_details 'calc w=1/[\s^2^(Fo^2^)+(0.0281P)^2^+0.3773P] where P=(Fo^2^+2Fc^2^)/3'
_refine_ls_weighting_scheme calc
_refine_ls_wR_factor_gt 0.0515
_refine_ls_wR_factor_ref 0.0519
_reflns_number_gt 4106
_reflns_number_total 4310
_reflns_threshold_expression I>2\s(I)
_cod_data_source_file bq2387.cif
_cod_data_source_block I
_cod_original_cell_volume 1055.02(5)
_cod_database_code 2238129
_cod_database_fobs_code 2238129

loop_
_symmetry_equiv_pos_as_xyz
'x, y, z'
'-x, -y, -z'

loop_
_atom_site_type_symbol
_atom_site_label
_atom_site_fract_x
_atom_site_fract_y
_atom_site_fract_z
_atom_site_U_iso_or_equiv
_atom_site_adp_type
_atom_site_calc_flag
_atom_site_refinement_flags
_atom_site_occupancy
_atom_site_symmetry_multiplicity
Cd Cd1 0.460563(15) 0.713174(9) 0.502386(11) 0.02850(5) Uani d U 1 1
Cl Cl1 0.20058(11) 1.03333(7) -0.11806(6) 0.0761(2) Uani d U 1 1
Cl Cl2 0.76396(11) 0.40476(8) 1.09335(6) 0.0821(2) Uani d U 1 1
O O1 0.53731(18) 0.68689(12) 0.32444(12) 0.0428(3) Uani d U 1 1
O O2 0.31326(17) 0.81613(13) 0.32598(12) 0.0409(3) Uani d U 1 1
O O3 0.7424(2) 0.58157(12) 0.54856(12) 0.0454(3) Uani d U 1 1
O O4 0.5701(2) 0.64166(16) 0.67878(14) 0.0635(5) Uani d U 1 1
O O5 0.35989(16) 1.12711(11) 0.55996(14) 0.0421(3) Uani d U 1 1
O O6 0.2965(2) 0.54660(13) 0.57771(15) 0.0428(3) Uani d U 1 1
H H61 0.340(4) 0.488(3) 0.631(3) 0.086(11) Uiso d . 1 1
H H62 0.266(4) 0.523(2) 0.532(2) 0.059(8) Uiso d . 1 1
N N1 0.22851(19) 0.80844(12) 0.59063(13) 0.0305(3) Uani d U 1 1
N N2 0.0768(2) 1.19067(14) 0.60728(15) 0.0359(3) Uani d U 1 1
H H21 0.110(3) 1.259(2) 0.5826(19) 0.040(6) Uiso d . 1 1
H H22 -0.033(3) 1.1805(19) 0.6266(19) 0.040(6) Uiso d . 1 1
C C1 0.4252(2) 0.76332(15) 0.27256(16) 0.0322(4) Uani d U 1 1
C C2 0.4302(2) 0.79357(16) 0.14374(16) 0.0342(4) Uani d U 1 1
C C3 0.3235(3) 0.88734(17) 0.08028(17) 0.0386(4) Uani d U 1 1
H H3 0.2453 0.9300 0.1181 0.046 Uiso calc R 1 1
C C4 0.3347(3) 0.91633(19) -0.03919(18) 0.0476(5) Uani d U 1 1
C C5 0.4493(4) 0.8553(3) -0.0977(2) 0.0640(7) Uani d U 1 1
H H5 0.4561 0.8766 -0.1785 0.077 Uiso calc R 1 1
C C6 0.5542(4) 0.7616(3) -0.0341(2) 0.0681(7) Uani d U 1 1
H H6 0.6318 0.7192 -0.0725 0.082 Uiso calc R 1 1
C C7 0.5445(3) 0.7307(2) 0.0856(2) 0.0497(5) Uani d U 1 1
H H7 0.6152 0.6672 0.1275 0.060 Uiso calc R 1 1
C C8 0.2617(2) 0.91606(15) 0.57989(16) 0.0312(4) Uani d U 1 1
H H8 0.3762 0.9434 0.5445 0.037 Uiso calc R 1 1
C C9 0.1366(2) 0.98948(14) 0.61809(15) 0.0271(3) Uani d U 1 1
C C10 -0.0336(2) 0.94833(16) 0.67092(17) 0.0354(4) Uani d U 1 1
H H10 -0.1225 0.9951 0.6971 0.042 Uiso calc R 1 1
C C11 -0.0685(3) 0.83632(17) 0.68393(18) 0.0415(4) Uani d U 1 1
H H11 -0.1813 0.8063 0.7200 0.050 Uiso calc R 1 1
C C12 0.0650(2) 0.76927(15) 0.64305(17) 0.0351(4) Uani d U 1 1
H H12 0.0398 0.6939 0.6524 0.042 Uiso calc R 1 1
C C13 0.1971(2) 1.10895(15) 0.59403(15) 0.0297(3) Uani d U 1 1
C C14 0.6964(3) 0.57773(16) 0.65218(17) 0.0386(4) Uani d U 1 1
C C15 0.7945(2) 0.49355(16) 0.74759(17) 0.0346(4) Uani d U 1 1
C C16 0.7431(3) 0.48946(19) 0.86197(18) 0.0429(4) Uani d U 1 1
H H16 0.6506 0.5397 0.8790 0.051 Uiso calc R 1 1
C C17 0.8306(3) 0.4102(2) 0.94991(19) 0.0494(5) Uani d U 1 1
C C18 0.9655(3) 0.3336(2) 0.9270(2) 0.0538(5) Uani d U 1 1
H H18 1.0216 0.2793 0.9876 0.065 Uiso calc R 1 1
C C19 1.0164(3) 0.3383(2) 0.8131(2) 0.0527(5) Uani d U 1 1
H H19 1.1086 0.2877 0.7965 0.063 Uiso calc R 1 1
C C20 0.9308(3) 0.41792(17) 0.72359(18) 0.0404(4) Uani d U 1 1
H H20 0.9652 0.4205 0.6470 0.049 Uiso calc R 1 1

loop_
_atom_site_aniso_label
_atom_site_aniso_U_11
_atom_site_aniso_U_22
_atom_site_aniso_U_33
_atom_site_aniso_U_12
_atom_site_aniso_U_13
_atom_site_aniso_U_23
Cd1 0.02751(7) 0.02414(7) 0.03423(8) 0.00202(5) -0.00289(5) -0.01339(5)
Cl1 0.0897(5) 0.0728(4) 0.0522(4) 0.0005(4) -0.0339(3) -0.0001(3)
Cl2 0.0835(5) 0.1212(6) 0.0423(3) 0.0194(4) -0.0211(3) -0.0333(4)
O1 0.0440(7) 0.0409(7) 0.0385(7) 0.0112(6) -0.0088(6) -0.0123(6)
O2 0.0344(7) 0.0516(8) 0.0382(7) 0.0078(6) -0.0040(5) -0.0224(6)
O3 0.0644(9) 0.0350(7) 0.0377(8) -0.0055(6) -0.0119(6) -0.0122(6)
O4 0.0594(10) 0.0753(11) 0.0474(9) 0.0313(9) -0.0172(8) -0.0197(8)
O5 0.0267(6) 0.0326(7) 0.0697(10) -0.0027(5) 0.0032(6) -0.0273(7)
O6 0.0511(8) 0.0310(7) 0.0461(9) -0.0080(6) 0.0020(7) -0.0172(7)
N1 0.0301(7) 0.0272(7) 0.0351(8) 0.0009(5) -0.0029(6) -0.0146(6)
N2 0.0293(8) 0.0296(8) 0.0502(10) 0.0022(6) -0.0013(7) -0.0201(7)
C1 0.0283(8) 0.0334(9) 0.0335(9) -0.0042(7) -0.0019(7) -0.0117(7)
C2 0.0309(8) 0.0385(9) 0.0321(9) -0.0056(7) -0.0004(7) -0.0133(7)
C3 0.0379(9) 0.0408(10) 0.0366(10) -0.0029(8) -0.0055(8) -0.0140(8)
C4 0.0524(12) 0.0499(11) 0.0354(11) -0.0120(9) -0.0107(9) -0.0065(9)
C5 0.0791(17) 0.0805(17) 0.0312(11) -0.0132(14) -0.0016(11) -0.0206(11)
C6 0.0763(18) 0.0812(18) 0.0502(14) 0.0032(14) 0.0068(12) -0.0384(14)
C7 0.0484(12) 0.0561(13) 0.0443(12) 0.0056(10) -0.0013(9) -0.0240(10)
C8 0.0249(8) 0.0310(8) 0.0389(10) -0.0014(6) 0.0020(7) -0.0176(7)
C9 0.0259(8) 0.0270(8) 0.0295(8) 0.0012(6) -0.0030(6) -0.0134(7)
C10 0.0284(8) 0.0366(9) 0.0406(10) -0.0002(7) 0.0045(7) -0.0191(8)
C11 0.0306(9) 0.0411(10) 0.0489(12) -0.0095(7) 0.0088(8) -0.0178(9)
C12 0.0357(9) 0.0282(8) 0.0403(10) -0.0048(7) -0.0020(7) -0.0127(7)
C13 0.0273(8) 0.0300(8) 0.0342(9) 0.0005(6) -0.0021(7) -0.0167(7)
C14 0.0415(10) 0.0341(9) 0.0385(10) -0.0038(8) -0.0101(8) -0.0098(8)
C15 0.0317(9) 0.0337(9) 0.0380(10) -0.0029(7) -0.0055(7) -0.0127(8)
C16 0.0375(10) 0.0509(11) 0.0425(11) 0.0084(8) -0.0089(8) -0.0220(9)
C17 0.0425(11) 0.0649(14) 0.0395(11) 0.0019(10) -0.0117(9) -0.0173(10)
C18 0.0424(11) 0.0559(13) 0.0525(13) 0.0086(9) -0.0170(10) -0.0078(10)
C19 0.0398(11) 0.0489(12) 0.0624(14) 0.0113(9) -0.0064(10) -0.0184(11)
C20 0.0382(10) 0.0390(10) 0.0414(11) -0.0016(8) 0.0000(8) -0.0155(8)

loop_
_atom_type_symbol
_atom_type_description
_atom_type_scat_dispersion_real
_atom_type_scat_dispersion_imag
_atom_type_scat_source
C C 0.0033 0.0016 'International Tables Vol C Tables 4.2.6.8 and 6.1.1.4'
H H 0.0000 0.0000 'International Tables Vol C Tables 4.2.6.8 and 6.1.1.4'
N N 0.0061 0.0033 'International Tables Vol C Tables 4.2.6.8 and 6.1.1.4'
O O 0.0106 0.0060 'International Tables Vol C Tables 4.2.6.8 and 6.1.1.4'
Cl Cl 0.1484 0.1585 'International Tables Vol C Tables 4.2.6.8 and 6.1.1.4'
Cd Cd -0.8075 1.2024 'International Tables Vol C Tables 4.2.6.8 and 6.1.1.4'

loop_
_geom_angle_atom_site_label_1
_geom_angle_atom_site_label_2
_geom_angle_atom_site_label_3
_geom_angle_site_symmetry_1
_geom_angle_site_symmetry_3
_geom_angle
O1 Cd1 O2 . . 54.22(4)
O1 Cd1 O3 . . 82.45(4)
O1 Cd1 N1 . . 137.15(5)
O1 Cd1 C1 . . 27.07(5)
O2 Cd1 O3 . . 136.12(4)
O2 Cd1 C1 . . 27.20(5)
O3 Cd1 C1 . . 109.10(5)
O4 Cd1 O1 . . 135.63(5)
O4 Cd1 O2 . . 169.88(5)
O4 Cd1 O3 . . 53.32(5)
O4 Cd1 O5 . 2_676 88.27(6)
O4 Cd1 N1 . . 87.04(5)
O4 Cd1 C1 . . 162.39(6)
O5 Cd1 O1 2_676 . 93.65(5)
O5 Cd1 O2 2_676 . 88.64(5)
O5 Cd1 O3 2_676 . 87.51(4)
O5 Cd1 N1 2_676 . 90.96(5)
O5 Cd1 C1 2_676 . 90.09(5)
O6 Cd1 O1 . . 89.05(5)
O6 Cd1 O2 . . 96.40(6)
O6 Cd1 O3 . . 88.63(5)
O6 Cd1 O4 . . 86.82(7)
O6 Cd1 O5 . 2_676 174.96(6)
O6 Cd1 N1 . . 89.95(5)
O6 Cd1 C1 . . 94.24(6)
N1 Cd1 O2 . . 83.38(5)
N1 Cd1 O3 . . 140.36(5)
N1 Cd1 C1 . . 110.52(5)
C1 O1 Cd1 . . 95.71(11)
C1 O2 Cd1 . . 88.42(11)
C14 O3 Cd1 . . 86.39(12)
C14 O4 Cd1 . . 97.51(13)
C13 O5 Cd1 . 2_676 136.29(11)
Cd1 O6 H62 . . 118.6(19)
Cd1 O6 H61 . . 115(2)
H62 O6 H61 . . 108(3)
C8 N1 Cd1 . . 115.65(11)
C12 N1 Cd1 . . 126.66(11)
C12 N1 C8 . . 117.53(15)
C13 N2 H21 . . 117.5(16)
C13 N2 H22 . . 123.5(15)
H21 N2 H22 . . 118(2)
O1 C1 O2 . . 121.43(17)
O1 C1 C2 . . 118.66(16)
O1 C1 Cd1 . . 57.23(10)
O2 C1 Cd1 . . 64.37(10)
O2 C1 C2 . . 119.89(16)
C2 C1 Cd1 . . 172.93(12)
C3 C2 C1 . . 120.25(17)
C7 C2 C1 . . 120.45(17)
C7 C2 C3 . . 119.28(18)
C2 C3 H3 . . 120.3
C4 C3 C2 . . 119.33(19)
C4 C3 H3 . . 120.3
C3 C4 Cl1 . . 119.17(18)
C5 C4 Cl1 . . 119.11(18)
C5 C4 C3 . . 121.7(2)
C4 C5 C6 . . 118.8(2)
C4 C5 H5 . . 120.6
C6 C5 H5 . . 120.6
C5 C6 H6 . . 119.7
C7 C6 C5 . . 120.5(2)
C7 C6 H6 . . 119.7
C2 C7 H7 . . 119.8
C6 C7 C2 . . 120.4(2)
C6 C7 H7 . . 119.8
N1 C8 C9 . . 124.08(15)
N1 C8 H8 . . 118.0
C9 C8 H8 . . 118.0
C8 C9 C10 . . 117.80(15)
C8 C9 C13 . . 116.21(15)
C10 C9 C13 . . 125.95(15)
C9 C10 H10 . . 120.7
C11 C10 C9 . . 118.53(16)
C11 C10 H10 . . 120.7
C10 C11 H11 . . 120.2
C12 C11 C10 . . 119.61(16)
C12 C11 H11 . . 120.2
N1 C12 C11 . . 122.44(16)
N1 C12 H12 . . 118.8
C11 C12 H12 . . 118.8
O5 C13 N2 . . 122.76(16)
O5 C13 C9 . . 117.92(15)
N2 C13 C9 . . 119.30(15)
O3 C14 C15 . . 119.50(18)
O4 C14 O3 . . 121.95(18)
O4 C14 C15 . . 118.55(18)
C16 C15 C14 . . 119.32(17)
C20 C15 C14 . . 120.79(18)
C20 C15 C16 . . 119.86(18)
C15 C16 H16 . . 120.4
C17 C16 C15 . . 119.19(19)
C17 C16 H16 . . 120.4
C16 C17 Cl2 . . 118.88(17)
C18 C17 C16 . . 121.3(2)
C18 C17 Cl2 . . 119.75(17)
C17 C18 C19 . . 119.2(2)
C17 C18 H18 . . 120.4
C19 C18 H18 . . 120.4
C18 C19 C20 . . 120.2(2)
C18 C19 H19 . . 119.9
C20 C19 H19 . . 119.9
C15 C20 C19 . . 120.2(2)
C15 C20 H20 . . 119.9
C19 C20 H20 . . 119.9

loop_
_geom_bond_atom_site_label_1
_geom_bond_atom_site_label_2
_geom_bond_site_symmetry_2
_geom_bond_distance
_geom_bond_publ_flag
Cd1 O1 . 2.3234(14) yes
Cd1 O2 . 2.4800(13) yes
Cd1 O3 . 2.5447(15) yes
Cd1 O4 . 2.3110(16) yes
Cd1 O5 2_676 2.3175(12) yes
Cd1 O6 . 2.3019(14) yes
Cd1 N1 . 2.3384(14) yes
Cd1 C1 . 2.7496(18) ?
Cl1 C4 . 1.739(2) ?
Cl2 C17 . 1.740(2) ?
O1 C1 . 1.257(2) ?
O2 C1 . 1.257(2) ?
O3 C14 . 1.256(2) ?
O4 C14 . 1.247(3) ?
O5 Cd1 2_676 2.3175(12) ?
O5 C13 . 1.241(2) ?
O6 H61 . 0.85(3) ?
O6 H62 . 0.82(3) ?
N1 C8 . 1.333(2) ?
N1 C12 . 1.332(2) ?
N2 C13 . 1.317(2) ?
N2 H21 . 0.83(2) ?
N2 H22 . 0.83(2) ?
C1 C2 . 1.496(3) ?
C2 C7 . 1.386(3) ?
C3 C2 . 1.392(3) ?
C3 C4 . 1.378(3) ?
C3 H3 . 0.9300 ?
C4 C5 . 1.373(4) ?
C5 C6 . 1.383(4) ?
C5 H5 . 0.9300 ?
C6 H6 . 0.9300 ?
C7 C6 . 1.379(3) ?
C7 H7 . 0.9300 ?
C8 H8 . 0.9300 ?
C9 C8 . 1.383(2) ?
C9 C10 . 1.385(2) ?
C9 C13 . 1.497(2) ?
C10 C11 . 1.381(3) ?
C10 H10 . 0.9300 ?
C11 H11 . 0.9300 ?
C12 C11 . 1.380(3) ?
C12 H12 . 0.9300 ?
C15 C14 . 1.499(3) ?
C15 C16 . 1.387(3) ?
C15 C20 . 1.380(3) ?
C16 C17 . 1.377(3) ?
C16 H16 . 0.9300 ?
C17 C18 . 1.376(3) ?
C18 H18 . 0.9300 ?
C19 C18 . 1.378(3) ?
C19 H19 . 0.9300 ?
C20 C19 . 1.382(3) ?
C20 H20 . 0.9300 ?

loop_
_geom_hbond_atom_site_label_D
_geom_hbond_atom_site_label_H
_geom_hbond_atom_site_label_A
_geom_hbond_site_symmetry_A
_geom_hbond_distance_DH
_geom_hbond_distance_HA
_geom_hbond_distance_DA
_geom_hbond_angle_DHA
_geom_hbond_publ_flag
N2 H21 O3 2_676 0.83(3) 2.26(2) 3.026(2) 155(2) yes
N2 H22 O2 2_576 0.83(2) 2.09(2) 2.913(2) 170(2) yes
O6 H61 O1 2_666 0.85(4) 2.15(4) 2.897(2) 146(3) yes
O6 H62 O3 2_666 0.81(3) 1.94(3) 2.710(2) 158(3) yes
C8 H8 O5 2_676 0.93 2.43 3.158(2) 135 yes
C10 H10 O2 2_576 0.93 2.54 3.403(3) 154 yes

loop_
_geom_torsion_atom_site_label_1
_geom_torsion_atom_site_label_2
_geom_torsion_atom_site_label_3
_geom_torsion_atom_site_label_4
_geom_torsion_site_symmetry_1
_geom_torsion
O2 Cd1 O1 C1 . 2.65(10)
O3 Cd1 O1 C1 . -170.02(11)
O4 Cd1 O1 C1 . -174.29(11)
O5 Cd1 O1 C1 2_676 -83.03(11)
O6 Cd1 O1 C1 . 101.24(11)
N1 Cd1 O1 C1 . 12.33(14)
O1 Cd1 O2 C1 . -2.64(10)
O3 Cd1 O2 C1 . 7.87(13)
O4 Cd1 O2 C1 . 165.1(3)
O5 Cd1 O2 C1 2_676 92.85(11)
O6 Cd1 O2 C1 . -86.82(11)
N1 Cd1 O2 C1 . -176.03(11)
O1 Cd1 O3 C14 . -171.24(11)
O2 Cd1 O3 C14 . -179.82(10)
O4 Cd1 O3 C14 . 5.05(11)
O5 Cd1 O3 C14 2_676 94.75(11)
O6 Cd1 O3 C14 . -82.01(11)
N1 Cd1 O3 C14 . 6.26(14)
C1 Cd1 O3 C14 . -176.02(10)
O1 Cd1 O4 C14 . 0.16(19)
O2 Cd1 O4 C14 . -165.6(3)
O3 Cd1 O4 C14 . -5.11(12)
O5 Cd1 O4 C14 2_676 -93.29(14)
O6 Cd1 O4 C14 . 85.54(14)
N1 Cd1 O4 C14 . 175.66(14)
C1 Cd1 O4 C14 . -8.5(3)
O1 Cd1 N1 C8 . -95.81(14)
O1 Cd1 N1 C12 . 79.59(17)
O2 Cd1 N1 C8 . -87.92(13)
O2 Cd1 N1 C12 . 87.48(15)
O3 Cd1 N1 C8 . 87.85(14)
O3 Cd1 N1 C12 . -96.76(16)
O4 Cd1 N1 C8 . 88.82(13)
O4 Cd1 N1 C12 . -95.78(16)
O5 Cd1 N1 C8 2_676 0.60(13)
O5 Cd1 N1 C12 2_676 176.00(15)
O6 Cd1 N1 C8 . 175.64(13)
O6 Cd1 N1 C12 . -8.96(15)
C1 Cd1 N1 C8 . -89.86(13)
C1 Cd1 N1 C12 . 85.54(15)
O1 Cd1 C1 O2 . 175.29(18)
O2 Cd1 C1 O1 . -175.29(18)
O3 Cd1 C1 O1 . 10.47(12)
O3 Cd1 C1 O2 . -174.24(10)
O4 Cd1 C1 O1 . 13.3(3)
O4 Cd1 C1 O2 . -171.40(18)
O5 Cd1 C1 O1 2_676 97.86(11)
O5 Cd1 C1 O2 2_676 -86.85(11)
O6 Cd1 C1 O1 . -79.54(11)
O6 Cd1 C1 O2 . 95.75(11)
N1 Cd1 C1 O1 . -171.08(10)
N1 Cd1 C1 O2 . 4.21(12)
Cd1 O1 C1 O2 . -4.98(18)
Cd1 O1 C1 C2 . 173.31(13)
Cd1 O2 C1 O1 . 4.64(17)
Cd1 O2 C1 C2 . -173.62(14)
Cd1 O3 C14 O4 . -8.9(2)
Cd1 O3 C14 C15 . 170.72(15)
Cd1 O4 C14 O3 . 9.8(2)
Cd1 O4 C14 C15 . -169.75(14)
Cd1 O5 C13 N2 2_676 -3.1(3)
Cd1 O5 C13 C9 2_676 175.50(12)
C12 N1 C8 C9 . -1.0(3)
Cd1 N1 C12 C11 . -174.35(15)
C8 N1 C12 C11 . 1.0(3)
O1 C1 C2 C3 . -172.19(17)
O1 C1 C2 C7 . 6.0(3)
O2 C1 C2 C3 . 6.1(3)
O2 C1 C2 C7 . -175.64(18)
C1 C2 C7 C6 . -177.4(2)
C3 C2 C7 C6 . 0.8(3)
C4 C3 C2 C1 . 177.72(17)
C4 C3 C2 C7 . -0.5(3)
C2 C3 C4 Cl1 . 179.81(15)
C2 C3 C4 C5 . -0.2(3)
Cl1 C4 C5 C6 . -179.3(2)
C3 C4 C5 C6 . 0.7(4)
C2 C7 C6 C5 . -0.4(4)
C4 C5 C6 C7 . -0.4(4)
C10 C9 C8 N1 . 0.1(3)
C13 C9 C8 N1 . -177.73(16)
C8 C9 C10 C11 . 0.8(3)
C13 C9 C10 C11 . 178.40(18)
C8 C9 C13 O5 . -11.4(2)
C8 C9 C13 N2 . 167.21(17)
C10 C9 C13 O5 . 170.94(18)
C10 C9 C13 N2 . -10.4(3)
C9 C10 C11 C12 . -0.8(3)
N1 C12 C11 C10 . -0.1(3)
C16 C15 C14 O3 . -179.91(18)
C16 C15 C14 O4 . -0.3(3)
C20 C15 C14 O3 . -2.0(3)
C20 C15 C14 O4 . 177.61(19)
C14 C15 C16 C17 . 178.51(19)
C20 C15 C16 C17 . 0.6(3)
C14 C15 C20 C19 . -178.02(18)
C16 C15 C20 C19 . -0.1(3)
C15 C16 C17 Cl2 . -179.44(16)
C15 C16 C17 C18 . -1.2(3)
Cl2 C17 C18 C19 . 179.63(18)
C16 C17 C18 C19 . 1.4(4)
C20 C19 C18 C17 . -1.0(4)
C15 C20 C19 C18 . 0.3(3)
